data_7106388
loop_
_publ_author_name
'Jose M. Marquez'
'Elisa Martinez-Castro'
'Serena Gabrielli'
'Oscar Lopez'
'Ines Maya'
'Manuel Angulo'
'Eleuterio Alvarez'
'Jose G. Fernandez-Bolanos'

_publ_section_title
;
 Alkoxyamine-cyanoboranes: efficient cyanoborane transfer agents
;
_journal_name_full Chem.Commun.
_journal_page_first 5617
_journal_paper_doi 10.1039/c1cc11345c
_journal_volume 47
_journal_year 2011
_chemical_formula_moiety 'C10 H14 B Br N2 O'
_chemical_formula_sum 'C10 H14 B Br N2 O'
_chemical_formula_weight 268.95
_chemical_name_systematic
;
?
;
_space_group_IT_number 14
_symmetry_cell_setting monoclinic
_symmetry_space_group_name_Hall '-P 2ybc'
_symmetry_space_group_name_H-M 'P 1 21/c 1'
_atom_sites_solution_hydrogens geom
_atom_sites_solution_primary direct
_atom_sites_solution_secondary difmap
_audit_creation_method SHELXL-97
_cell_angle_alpha 90.00
_cell_angle_beta 92.716(2)
_cell_angle_gamma 90.00
_cell_formula_units_Z 4
_cell_length_a 9.6308(3)
_cell_length_b 12.4411(4)
_cell_length_c 9.9555(4)
_cell_measurement_reflns_used 4146
_cell_measurement_temperature 173(2)
_cell_measurement_theta_max 27.51
_cell_measurement_theta_min 2.62
_cell_volume 1191.51(7)
_computing_cell_refinement 'Bruker (2006). APEX 2. Version 2.1.'
_computing_data_collection 'Bruker (2006). APEX 2. Version 2.1.'
_computing_data_reduction 'Bruker (2006). APEX 2. Version 2.1.'
_computing_molecular_graphics 'XP, SHELXTL v. 6.14 (Bruker, 2003)'
_computing_publication_material 'XCIF, SHELXTL v. 6.14 (Bruker, 2003)'
_computing_structure_refinement 'XL, SHELXTL v. 6.14 (Bruker, 2003)'
_computing_structure_solution 'Bruker (2006). APEX 2. Version 2.1.'
_diffrn_ambient_temperature 173(2)
_diffrn_detector_area_resol_mean 8.26
_diffrn_measured_fraction_theta_full 0.993
_diffrn_measured_fraction_theta_max 0.993
_diffrn_measurement_device_type
;
Bruker-Nonius X8kappa APEX II CCD area detector'
;
_diffrn_measurement_method 'phi and omega scans with narrow frames'
_diffrn_radiation_monochromator graphite
_diffrn_radiation_source 'fine-focus sealed tube'
_diffrn_radiation_type MoK\a
_diffrn_radiation_wavelength 0.71073
_diffrn_reflns_av_R_equivalents 0.0399
_diffrn_reflns_av_sigmaI/netI 0.0378
_diffrn_reflns_limit_h_max 13
_diffrn_reflns_limit_h_min -6
_diffrn_reflns_limit_k_max 16
_diffrn_reflns_limit_k_min -15
_diffrn_reflns_limit_l_max 13
_diffrn_reflns_limit_l_min -13
_diffrn_reflns_number 15111
_diffrn_reflns_theta_full 28.82
_diffrn_reflns_theta_max 28.82
_diffrn_reflns_theta_min 3.31
_diffrn_standards_decay_% 0
_exptl_absorpt_coefficient_mu 3.425
_exptl_absorpt_correction_T_max 0.3464
_exptl_absorpt_correction_T_min 0.2091
_exptl_absorpt_correction_type multi-scan
_exptl_absorpt_process_details
;
SADABS, Bruker (2006). APEX 2. Version 2.1. Bruker Analytical
X-ray Solutions, Madison, Wisconsin, USA.
;
_exptl_crystal_colour colourless
_exptl_crystal_density_diffrn 1.499
_exptl_crystal_density_method 'not measured'
_exptl_crystal_description prism
_exptl_crystal_F_000 544
_exptl_crystal_size_max 0.50
_exptl_crystal_size_mid 0.40
_exptl_crystal_size_min 0.30
_refine_diff_density_max 0.626
_refine_diff_density_min -0.615
_refine_diff_density_rms 0.075
_refine_ls_extinction_method none
_refine_ls_goodness_of_fit_ref 1.025
_refine_ls_hydrogen_treatment mixed
_refine_ls_matrix_type full
_refine_ls_number_parameters 139
_refine_ls_number_reflns 3094
_refine_ls_number_restraints 1
_refine_ls_restrained_S_all 1.025
_refine_ls_R_factor_all 0.0632
_refine_ls_R_factor_gt 0.0369
_refine_ls_shift/su_max 0.001
_refine_ls_shift/su_mean 0.000
_refine_ls_structure_factor_coef Fsqd
_refine_ls_weighting_details 'calc w=1/[\s^2^(Fo^2^)+(0.0311P)^2^+0.9782P] where P=(Fo^2^+2Fc^2^)/3'
_refine_ls_weighting_scheme calc
_refine_ls_wR_factor_gt 0.0736
_refine_ls_wR_factor_ref 0.0829
_reflns_number_gt 2282
_reflns_number_total 3094
_reflns_threshold_expression >2sigma(I)
_cod_data_source_file c1cc11345c.txt
_cod_data_source_block 8
_cod_original_sg_symbol_H-M P2(1)/c
_cod_database_code 7106388

loop_
_symmetry_equiv_pos_as_xyz
'x, y, z'
'-x, y+1/2, -z+1/2'
'-x, -y, -z'
'x, -y-1/2, z-1/2'

loop_
_atom_site_label
_atom_site_type_symbol
_atom_site_fract_x
_atom_site_fract_y
_atom_site_fract_z
_atom_site_U_iso_or_equiv
_atom_site_adp_type
_atom_site_occupancy
_atom_site_symmetry_multiplicity
_atom_site_calc_flag
_atom_site_refinement_flags
_atom_site_disorder_assembly
_atom_site_disorder_group
Br1 Br 0.20321(3) 1.03411(2) 0.01155(3) 0.04245(11) Uani 1 1 d . . .
O1 O 0.28576(15) 0.85127(11) 0.29621(16) 0.0220(3) Uani 1 1 d . . .
N1 N 0.40386(18) 0.88286(15) 0.22100(19) 0.0208(4) Uani 1 1 d D . .
H1N H 0.409(3) 0.9564(13) 0.226(3) 0.025 Uiso 1 1 d D . .
N2 N 0.5268(2) 0.61447(17) 0.2629(2) 0.0381(5) Uani 1 1 d . . .
C1 C 0.3762(2) 0.85056(19) 0.0788(2) 0.0261(5) Uani 1 1 d . . .
H1A H 0.3878 0.7717 0.0723 0.031 Uiso 1 1 calc R . .
H1B H 0.4475 0.8842 0.0239 0.031 Uiso 1 1 calc R . .
C2 C 0.2346(3) 0.8797(2) 0.0182(3) 0.0314(5) Uani 1 1 d . . .
H2A H 0.1625 0.8459 0.0718 0.038 Uiso 1 1 calc R . .
H2B H 0.2249 0.8503 -0.0742 0.038 Uiso 1 1 calc R . .
C3 C 0.2525(3) 0.93485(19) 0.3908(3) 0.0322(6) Uani 1 1 d . . .
H3A H 0.2271 1.0022 0.3426 0.039 Uiso 1 1 calc R . .
H3B H 0.3331 0.9493 0.4536 0.039 Uiso 1 1 calc R . .
C4 C 0.1323(2) 0.89397(17) 0.4655(2) 0.0240(5) Uani 1 1 d . . .
C5 C 0.0108(2) 0.86086(18) 0.3972(3) 0.0276(5) Uani 1 1 d . . .
H5 H 0.0027 0.8658 0.3019 0.033 Uiso 1 1 calc R . .
C6 C -0.0987(2) 0.82063(19) 0.4672(3) 0.0313(6) Uani 1 1 d . . .
H6 H -0.1807 0.7965 0.4197 0.038 Uiso 1 1 calc R . .
C7 C -0.0888(2) 0.81556(19) 0.6060(3) 0.0313(6) Uani 1 1 d . . .
H7 H -0.1634 0.7872 0.6541 0.038 Uiso 1 1 calc R . .
C8 C 0.0298(3) 0.85184(19) 0.6741(3) 0.0300(5) Uani 1 1 d . . .
H8 H 0.0354 0.8510 0.7696 0.036 Uiso 1 1 calc R . .
C9 C 0.1409(2) 0.88953(19) 0.6048(2) 0.0272(5) Uani 1 1 d . . .
H9 H 0.2233 0.9124 0.6527 0.033 Uiso 1 1 calc R . .
C10 C 0.5314(2) 0.70585(19) 0.2728(2) 0.0271(5) Uani 1 1 d . . .
B1 B 0.5419(3) 0.8333(2) 0.2875(3) 0.0268(6) Uani 1 1 d . . .
H1C H 0.5517 0.8536 0.3837 0.032 Uiso 1 1 calc R . .
H1D H 0.6238 0.8605 0.2416 0.032 Uiso 1 1 calc R . .

loop_
_atom_site_aniso_label
_atom_site_aniso_U_11
_atom_site_aniso_U_22
_atom_site_aniso_U_33
_atom_site_aniso_U_23
_atom_site_aniso_U_13
_atom_site_aniso_U_12
Br1 0.04057(15) 0.02966(15) 0.0561(2) 0.01247(13) -0.00869(12) -0.00010(11)
O1 0.0238(7) 0.0163(7) 0.0267(9) -0.0037(6) 0.0096(6) -0.0033(6)
N1 0.0230(8) 0.0161(9) 0.0239(10) 0.0006(7) 0.0068(7) -0.0028(7)
N2 0.0467(13) 0.0280(11) 0.0401(14) 0.0050(10) 0.0057(11) 0.0142(10)
C1 0.0320(11) 0.0243(11) 0.0223(12) -0.0008(9) 0.0033(10) 0.0021(9)
C2 0.0396(13) 0.0270(12) 0.0272(14) 0.0000(10) -0.0039(11) -0.0043(10)
C3 0.0411(13) 0.0192(11) 0.0378(15) -0.0091(10) 0.0179(12) -0.0020(10)
C4 0.0272(10) 0.0138(10) 0.0318(13) -0.0034(9) 0.0085(10) 0.0026(9)
C5 0.0347(12) 0.0226(11) 0.0257(13) -0.0028(9) 0.0029(10) 0.0030(9)
C6 0.0251(11) 0.0267(12) 0.0419(16) -0.0037(11) -0.0013(10) 0.0024(9)
C7 0.0278(11) 0.0247(12) 0.0426(16) 0.0040(11) 0.0129(11) 0.0030(9)
C8 0.0371(12) 0.0287(12) 0.0244(13) 0.0050(10) 0.0051(10) 0.0034(10)
C9 0.0264(10) 0.0244(12) 0.0306(14) -0.0007(10) -0.0005(10) 0.0032(9)
C10 0.0275(11) 0.0318(13) 0.0226(13) 0.0072(10) 0.0073(9) 0.0099(10)
B1 0.0238(11) 0.0282(13) 0.0286(15) 0.0001(11) 0.0042(10) 0.0004(10)

loop_
_atom_type_symbol
_atom_type_description
_atom_type_scat_dispersion_real
_atom_type_scat_dispersion_imag
_atom_type_scat_source
C C 0.0033 0.0016 'International Tables Vol C Tables 4.2.6.8 and 6.1.1.4'
H H 0.0000 0.0000 'International Tables Vol C Tables 4.2.6.8 and 6.1.1.4'
B B 0.0013 0.0007 'International Tables Vol C Tables 4.2.6.8 and 6.1.1.4'
N N 0.0061 0.0033 'International Tables Vol C Tables 4.2.6.8 and 6.1.1.4'
O O 0.0106 0.0060 'International Tables Vol C Tables 4.2.6.8 and 6.1.1.4'
Br Br -0.2901 2.4595 'International Tables Vol C Tables 4.2.6.8 and 6.1.1.4'

loop_
_geom_angle_atom_site_label_1
_geom_angle_atom_site_label_2
_geom_angle_atom_site_label_3
_geom_angle
_geom_angle_site_symmetry_1
_geom_angle_site_symmetry_3
_geom_angle_publ_flag
N1 O1 C3 110.20(15) . . ?
O1 N1 C1 108.10(16) . . ?
O1 N1 B1 110.07(16) . . ?
C1 N1 B1 113.77(17) . . ?
O1 N1 H1N 106.8(16) . . ?
C1 N1 H1N 109.0(16) . . ?
B1 N1 H1N 108.9(16) . . ?
N1 C1 C2 115.74(19) . . ?
N1 C1 H1A 108.3 . . ?
C2 C1 H1A 108.3 . . ?
N1 C1 H1B 108.3 . . ?
C2 C1 H1B 108.3 . . ?
H1A C1 H1B 107.4 . . ?
C1 C2 Br1 112.78(16) . . ?
C1 C2 H2A 109.0 . . ?
Br1 C2 H2A 109.0 . . ?
C1 C2 H2B 109.0 . . ?
Br1 C2 H2B 109.0 . . ?
H2A C2 H2B 107.8 . . ?
O1 C3 C4 106.25(18) . . ?
O1 C3 H3A 110.5 . . ?
C4 C3 H3A 110.5 . . ?
O1 C3 H3B 110.5 . . ?
C4 C3 H3B 110.5 . . ?
H3A C3 H3B 108.7 . . ?
C5 C4 C9 119.2(2) . . ?
C5 C4 C3 120.8(2) . . ?
C9 C4 C3 120.0(2) . . ?
C6 C5 C4 120.4(2) . . ?
C6 C5 H5 119.8 . . ?
C4 C5 H5 119.8 . . ?
C7 C6 C5 120.1(2) . . ?
C7 C6 H6 120.0 . . ?
C5 C6 H6 120.0 . . ?
C8 C7 C6 119.6(2) . . ?
C8 C7 H7 120.2 . . ?
C6 C7 H7 120.2 . . ?
C7 C8 C9 120.6(2) . . ?
C7 C8 H8 119.7 . . ?
C9 C8 H8 119.7 . . ?
C8 C9 C4 120.1(2) . . ?
C8 C9 H9 119.9 . . ?
C4 C9 H9 119.9 . . ?
N2 C10 B1 178.6(3) . . ?
N1 B1 C10 107.53(19) . . ?
N1 B1 H1C 110.2 . . ?
C10 B1 H1C 110.2 . . ?
N1 B1 H1D 110.2 . . ?
C10 B1 H1D 110.2 . . ?
H1C B1 H1D 108.5 . . ?

loop_
_geom_bond_atom_site_label_1
_geom_bond_atom_site_label_2
_geom_bond_distance
_geom_bond_site_symmetry_2
_geom_bond_publ_flag
Br1 C2 1.945(3) . ?
O1 N1 1.446(2) . ?
O1 C3 1.449(3) . ?
N1 C1 1.484(3) . ?
N1 B1 1.582(3) . ?
N1 H1N 0.917(16) . ?
N2 C10 1.142(3) . ?
C1 C2 1.509(3) . ?
C1 H1A 0.9900 . ?
C1 H1B 0.9900 . ?
C2 H2A 0.9900 . ?
C2 H2B 0.9900 . ?
C3 C4 1.495(3) . ?
C3 H3A 0.9900 . ?
C3 H3B 0.9900 . ?
C4 C5 1.388(3) . ?
C4 C9 1.386(3) . ?
C5 C6 1.385(3) . ?
C5 H5 0.9500 . ?
C6 C7 1.382(4) . ?
C6 H6 0.9500 . ?
C7 C8 1.377(4) . ?
C7 H7 0.9500 . ?
C8 C9 1.382(3) . ?
C8 H8 0.9500 . ?
C9 H9 0.9500 . ?
C10 B1 1.595(4) . ?
B1 H1C 0.9900 . ?
B1 H1D 0.9900 . ?

loop_
_geom_hbond_atom_site_label_D
_geom_hbond_atom_site_label_H
_geom_hbond_atom_site_label_A
_geom_hbond_distance_DH
_geom_hbond_distance_HA
_geom_hbond_distance_DA
_geom_hbond_angle_DHA
_geom_hbond_site_symmetry_A
N1 H1N N2 0.917(16) 2.063(17) 2.960(3) 166(2) 2_655

loop_
_geom_torsion_atom_site_label_1
_geom_torsion_atom_site_label_2
_geom_torsion_atom_site_label_3
_geom_torsion_atom_site_label_4
_geom_torsion
_geom_torsion_site_symmetry_1
_geom_torsion_site_symmetry_2
_geom_torsion_site_symmetry_3
_geom_torsion_site_symmetry_4
_geom_torsion_publ_flag
C3 O1 N1 C1 -138.88(19) . . . . ?
C3 O1 N1 B1 96.3(2) . . . . ?
O1 N1 C1 C2 47.3(2) . . . . ?
B1 N1 C1 C2 169.86(19) . . . . ?
N1 C1 C2 Br1 62.6(2) . . . . ?
N1 O1 C3 C4 -178.64(18) . . . . ?
O1 C3 C4 C5 -55.5(3) . . . . ?
O1 C3 C4 C9 125.0(2) . . . . ?
C9 C4 C5 C6 -2.1(3) . . . . ?
C3 C4 C5 C6 178.4(2) . . . . ?
C4 C5 C6 C7 1.5(3) . . . . ?
C5 C6 C7 C8 0.7(3) . . . . ?
C6 C7 C8 C9 -2.4(4) . . . . ?
C7 C8 C9 C4 1.8(4) . . . . ?
C5 C4 C9 C8 0.4(3) . . . . ?
C3 C4 C9 C8 179.9(2) . . . . ?
O1 N1 B1 C10 65.3(2) . . . . ?
C1 N1 B1 C10 -56.2(2) . . . . ?
